data_7117627
loop_
_publ_author_name
'Zhou, Rui'
'Wu, Qinjie'
'Guo, Mingrui'
'Huang, Wei'
'He, Xianghong'
'Yang, Lei'
'Peng, Fu'
'He, Gu'
'Han, Bo'

_publ_section_title
;
 Organocatalytic cascade reaction for the asymmetric synthesis of novel
 chroman-fused spirooxindoles that potently inhibit cancer cell
 proliferation.
;
_journal_issue 66
_journal_name_full 'Chemical communications (Cambridge, England)'
_journal_page_first 13113
_journal_page_last 13116
_journal_paper_doi 10.1039/c5cc04968g
_journal_volume 51
_journal_year 2015
_chemical_absolute_configuration ad
_chemical_formula_sum 'C27 H29 Cl3 N2 O7'
_chemical_formula_weight 599.87
_chemical_name_systematic
; 
 ? 
;
_space_group_IT_number 19
_symmetry_cell_setting orthorhombic
_symmetry_space_group_name_Hall 'P 2ac 2ab'
_symmetry_space_group_name_H-M 'P 21 21 21'
_atom_sites_solution_hydrogens geom
_atom_sites_solution_primary direct
_atom_sites_solution_secondary difmap
_audit_creation_method SHELXL-97
_audit_update_record
;
2014-05-05 deposited with the CCDC.
2015-07-02 downloaded from the CCDC.
;
_cell_angle_alpha 90.00
_cell_angle_beta 90.00
_cell_angle_gamma 90.00
_cell_formula_units_Z 4
_cell_length_a 11.0927(7)
_cell_length_b 15.2908(9)
_cell_length_c 17.2201(10)
_cell_measurement_reflns_used 3544
_cell_measurement_temperature 293(2)
_cell_measurement_theta_max 68.6080
_cell_measurement_theta_min 3.8430
_cell_volume 2920.8(3)
_computing_structure_refinement 'SHELXL-97 (Sheldrick, 1997)'
_computing_structure_solution 'SHELXS-97 (Sheldrick, 1990)'
_diffrn_ambient_temperature 293(2)
_diffrn_measured_fraction_theta_full 1.000
_diffrn_measured_fraction_theta_max 1.000
_diffrn_measurement_device_type 'Xcalibur, Eos, Gemini'
_diffrn_radiation_monochromator graphite
_diffrn_radiation_source 'Enhance (Cu) X-ray Source'
_diffrn_radiation_type CuK\a
_diffrn_radiation_wavelength 1.54184
_diffrn_reflns_av_R_equivalents 0.0462
_diffrn_reflns_av_sigmaI/netI 0.0428
_diffrn_reflns_limit_h_max 10
_diffrn_reflns_limit_h_min -13
_diffrn_reflns_limit_k_max 18
_diffrn_reflns_limit_k_min -18
_diffrn_reflns_limit_l_max 20
_diffrn_reflns_limit_l_min -20
_diffrn_reflns_number 19017
_diffrn_reflns_theta_full 67.24
_diffrn_reflns_theta_max 67.24
_diffrn_reflns_theta_min 3.87
_exptl_absorpt_coefficient_mu 3.237
_exptl_absorpt_correction_T_max 0.6091
_exptl_absorpt_correction_T_min 0.5230
_exptl_absorpt_correction_type multi-scan
_exptl_absorpt_process_details sadabs
_exptl_crystal_density_diffrn 1.364
_exptl_crystal_density_method 'not measured'
_exptl_crystal_F_000 1248
_exptl_crystal_size_max 0.23
_exptl_crystal_size_mid 0.22
_exptl_crystal_size_min 0.17
_refine_diff_density_max 0.301
_refine_diff_density_min -0.355
_refine_diff_density_rms 0.048
_refine_ls_abs_structure_details 'Flack H D (1983), Acta Cryst. A39, 876-881'
_refine_ls_abs_structure_Flack -0.01(3)
_refine_ls_extinction_coef 0.0056(4)
_refine_ls_extinction_expression Fc^*^=kFc[1+0.001xFc^2^\l^3^/sin(2\q)]^-1/4^
_refine_ls_extinction_method SHELXL
_refine_ls_goodness_of_fit_ref 1.033
_refine_ls_hydrogen_treatment constr
_refine_ls_matrix_type full
_refine_ls_number_parameters 367
_refine_ls_number_reflns 5243
_refine_ls_number_restraints 1297
_refine_ls_restrained_S_all 1.003
_refine_ls_R_factor_all 0.0751
_refine_ls_R_factor_gt 0.0532
_refine_ls_shift/su_max 0.000
_refine_ls_shift/su_mean 0.000
_refine_ls_structure_factor_coef Fsqd
_refine_ls_weighting_details 'calc w=1/[\s^2^(Fo^2^)+(0.0836P)^2^+0.5387P] where P=(Fo^2^+2Fc^2^)/3'
_refine_ls_weighting_scheme calc
_refine_ls_wR_factor_gt 0.1389
_refine_ls_wR_factor_ref 0.1619
_reflns_number_gt 3909
_reflns_number_total 5243
_reflns_threshold_expression >2sigma(I)
_cod_data_source_file c5cc04968g2.cif
_cod_data_source_block exp_4214
_cod_original_sg_symbol_H-M P212121
_cod_database_code 7117627

loop_
_symmetry_equiv_pos_as_xyz
'x, y, z'
'-x+1/2, -y, z+1/2'
'x+1/2, -y+1/2, -z'
'-x, y+1/2, -z+1/2'

loop_
_atom_site_label
_atom_site_type_symbol
_atom_site_fract_x
_atom_site_fract_y
_atom_site_fract_z
_atom_site_U_iso_or_equiv
_atom_site_adp_type
_atom_site_occupancy
_atom_site_symmetry_multiplicity
_atom_site_calc_flag
_atom_site_refinement_flags
_atom_site_disorder_assembly
_atom_site_disorder_group
Cl1 Cl 0.5616(2) 0.46916(12) 0.88895(11) 0.1304(7) Uani 1 1 d U . .
Cl2 Cl 0.7448(2) 0.59287(16) 0.91966(13) 0.1583(9) Uani 1 1 d U . .
Cl3 Cl 0.5276(3) 0.5963(3) 1.00763(14) 0.2461(19) Uani 1 1 d U . .
N1 N 0.8569(3) 0.57189(19) 0.70774(19) 0.0582(7) Uani 1 1 d U . .
N2 N 0.3611(3) 0.5603(2) 0.69589(18) 0.0614(8) Uani 1 1 d U . .
O1 O 0.7234(2) 0.49736(16) 0.63155(15) 0.0621(7) Uani 1 1 d U . .
O2 O 0.4611(3) 0.7176(2) 0.80515(16) 0.0782(8) Uani 1 1 d U A .
O3 O 0.4782(3) 0.77755(17) 0.68838(16) 0.0666(7) Uani 1 1 d U . .
O4 O 0.7840(2) 0.68617(18) 0.55369(15) 0.0560(6) Uani 1 1 d U . .
H4 H 0.8268 0.7259 0.5697 0.084 Uiso 1 1 calc R . .
O5 O 0.3540(3) 0.4935(2) 0.73458(19) 0.0898(10) Uani 1 1 d U . .
O6 O 0.2808(3) 0.6136(2) 0.6895(2) 0.0879(10) Uani 1 1 d U . .
O7 O 0.4375(2) 0.67113(15) 0.43046(14) 0.0532(6) Uani 1 1 d U . .
C1 C 0.9582(4) 0.6863(3) 0.7884(3) 0.0740(11) Uani 1 1 d U . .
H1 H 1.0268 0.6533 0.7985 0.089 Uiso 1 1 calc R . .
C2 C 0.9433(4) 0.7691(3) 0.8189(3) 0.0773(12) Uani 1 1 d U . .
H2 H 1.0024 0.7914 0.8517 0.093 Uiso 1 1 calc R . .
C3 C 0.8446(4) 0.8193(3) 0.8025(2) 0.0685(10) Uani 1 1 d U . .
H3 H 0.8379 0.8751 0.8236 0.082 Uiso 1 1 calc R . .
C4 C 0.7540(4) 0.7870(2) 0.7543(2) 0.0562(8) Uani 1 1 d U . .
H4A H 0.6873 0.8213 0.7423 0.067 Uiso 1 1 calc R . .
C5 C 0.7642(3) 0.7037(2) 0.72453(19) 0.0482(7) Uani 1 1 d U . .
C6 C 0.8661(4) 0.6550(2) 0.7421(2) 0.0578(9) Uani 1 1 d U . .
C7 C 0.9479(5) 0.5037(3) 0.7128(3) 0.0866(14) Uani 1 1 d U . .
H7A H 0.9270 0.4566 0.6785 0.130 Uiso 1 1 calc R . .
H7B H 0.9520 0.4824 0.7651 0.130 Uiso 1 1 calc R . .
H7C H 1.0248 0.5272 0.6980 0.130 Uiso 1 1 calc R . .
C8 C 0.7526(3) 0.5632(2) 0.6671(2) 0.0494(8) Uani 1 1 d U . .
C9 C 0.6818(3) 0.6493(2) 0.67303(19) 0.0438(7) Uani 1 1 d U . .
C10 C 0.5577(3) 0.6325(2) 0.71076(19) 0.0454(7) Uani 1 1 d U . .
H10 H 0.5704 0.5992 0.7587 0.054 Uiso 1 1 calc R . .
C11 C 0.4805(3) 0.5770(2) 0.65585(18) 0.0462(7) Uani 1 1 d U . .
H11 H 0.5210 0.5206 0.6486 0.055 Uiso 1 1 calc R . .
C12 C 0.4608(3) 0.6176(2) 0.57615(18) 0.0440(7) Uani 1 1 d U . .
H12 H 0.4134 0.6713 0.5821 0.053 Uiso 1 1 calc R . .
C13 C 0.5834(3) 0.6406(2) 0.53783(18) 0.0423(7) Uani 1 1 d U . .
H13 H 0.6223 0.5848 0.5252 0.051 Uiso 1 1 calc R . .
C14 C 0.6705(3) 0.6898(2) 0.59117(18) 0.0427(7) Uani 1 1 d U . .
H14 H 0.6447 0.7509 0.5957 0.051 Uiso 1 1 calc R . .
C15 C 0.5614(3) 0.6884(2) 0.4591(2) 0.0500(8) Uani 1 1 d U . .
C16 C 0.6454(4) 0.6560(3) 0.3965(2) 0.0732(12) Uani 1 1 d U . .
H16A H 0.6330 0.5944 0.3887 0.110 Uiso 1 1 calc R . .
H16B H 0.7273 0.6662 0.4119 0.110 Uiso 1 1 calc R . .
H16C H 0.6292 0.6866 0.3489 0.110 Uiso 1 1 calc R . .
C17 C 0.5647(4) 0.7872(2) 0.4646(2) 0.0649(10) Uani 1 1 d U . .
H17A H 0.5329 0.8120 0.4177 0.097 Uiso 1 1 calc R . .
H17B H 0.6464 0.8062 0.4716 0.097 Uiso 1 1 calc R . .
H17C H 0.5168 0.8060 0.5079 0.097 Uiso 1 1 calc R . .
C18 C 0.3910(3) 0.5887(2) 0.4450(2) 0.0520(8) Uani 1 1 d U . .
C19 C 0.3371(4) 0.5422(3) 0.3860(2) 0.0620(9) Uani 1 1 d U . .
H19 H 0.3322 0.5651 0.3361 0.074 Uiso 1 1 calc R . .
C20 C 0.2905(4) 0.4609(3) 0.4028(3) 0.0731(11) Uani 1 1 d U . .
H20 H 0.2525 0.4289 0.3639 0.088 Uiso 1 1 calc R . .
C21 C 0.2996(5) 0.4264(3) 0.4763(3) 0.0785(12) Uani 1 1 d U . .
H21 H 0.2695 0.3708 0.4865 0.094 Uiso 1 1 calc R . .
C22 C 0.3535(4) 0.4744(2) 0.5351(2) 0.0625(10) Uani 1 1 d U . .
H22 H 0.3605 0.4505 0.5845 0.075 Uiso 1 1 calc R . .
C23 C 0.3971(3) 0.5577(2) 0.5204(2) 0.0500(8) Uani 1 1 d U . .
C24 C 0.4942(3) 0.7180(2) 0.7316(2) 0.0529(8) Uani 1 1 d U . .
C25 C 0.4022(6) 0.7974(4) 0.8333(4) 0.1068(18) Uani 1 1 d U . .
H25A H 0.4435 0.8183 0.8793 0.128 Uiso 0.480(11) 1 calc PR A 1
H25B H 0.4071 0.8425 0.7938 0.128 Uiso 0.480(11) 1 calc PR A 1
H25C H 0.4470 0.8481 0.8156 0.128 Uiso 0.520(11) 1 d PR A 2
H25D H 0.3217 0.8008 0.8116 0.128 Uiso 0.520(11) 1 d PR A 2
C26 C 0.2851(13) 0.7815(8) 0.8505(11) 0.128(5) Uani 0.480(11) 1 d PU A .
H26A H 0.2805 0.7327 0.8855 0.192 Uiso 0.480(11) 1 d PR . .
H26B H 0.2415 0.7681 0.8038 0.192 Uiso 0.480(11) 1 d PR . .
H26C H 0.2505 0.8321 0.8746 0.192 Uiso 0.480(11) 1 d PR . .
C27 C 0.6302(6) 0.5327(5) 0.9608(3) 0.117(2) Uani 1 1 d U . .
H27 H 0.6661 0.4929 0.9991 0.140 Uiso 1 1 calc R . .
C26' C 0.3974(18) 0.7988(8) 0.9129(7) 0.142(5) Uani 0.520(11) 1 d PU A 2
H26D H 0.3466 0.7527 0.9319 0.213 Uiso 0.520(11) 1 d PR A 2
H26E H 0.3667 0.8542 0.9303 0.213 Uiso 0.520(11) 1 d PR A 2
H26F H 0.4778 0.7908 0.9324 0.213 Uiso 0.520(11) 1 d PR A 2

loop_
_atom_site_aniso_label
_atom_site_aniso_U_11
_atom_site_aniso_U_22
_atom_site_aniso_U_33
_atom_site_aniso_U_23
_atom_site_aniso_U_13
_atom_site_aniso_U_12
Cl1 0.1535(16) 0.1143(12) 0.1232(12) 0.0205(10) -0.0294(12) -0.0077(11)
Cl2 0.189(2) 0.1455(17) 0.1402(16) 0.0018(13) -0.0064(16) -0.0433(16)
Cl3 0.201(3) 0.401(5) 0.1367(17) -0.079(2) -0.0225(18) 0.164(3)
N1 0.0563(17) 0.0524(16) 0.0658(17) -0.0068(14) -0.0142(15) 0.0124(14)
N2 0.0633(19) 0.0684(19) 0.0525(17) -0.0002(15) 0.0073(15) -0.0182(17)
O1 0.0692(16) 0.0425(12) 0.0745(16) -0.0091(12) -0.0130(14) 0.0059(12)
O2 0.098(2) 0.0738(17) 0.0631(16) -0.0116(14) 0.0225(16) 0.0095(16)
O3 0.0753(18) 0.0518(14) 0.0726(17) 0.0038(13) 0.0071(14) 0.0147(13)
O4 0.0405(12) 0.0675(15) 0.0600(15) -0.0054(12) 0.0048(11) -0.0070(11)
O5 0.110(3) 0.081(2) 0.0783(19) 0.0140(17) 0.0244(19) -0.0283(19)
O6 0.0578(17) 0.109(3) 0.097(2) 0.0078(19) 0.0216(17) -0.0016(18)
O7 0.0500(13) 0.0517(13) 0.0580(13) 0.0065(11) -0.0138(11) -0.0002(10)
C1 0.065(2) 0.076(2) 0.081(3) -0.002(2) -0.024(2) -0.001(2)
C2 0.077(3) 0.078(3) 0.077(3) -0.015(2) -0.022(2) -0.016(2)
C3 0.075(3) 0.059(2) 0.071(2) -0.013(2) -0.009(2) -0.015(2)
C4 0.057(2) 0.0483(17) 0.063(2) -0.0061(16) -0.0022(17) -0.0037(15)
C5 0.0478(17) 0.0489(17) 0.0478(17) -0.0028(14) -0.0042(14) -0.0024(14)
C6 0.059(2) 0.0580(19) 0.0562(19) -0.0042(16) -0.0106(17) -0.0029(17)
C7 0.076(3) 0.073(3) 0.111(4) -0.011(3) -0.030(3) 0.028(2)
C8 0.0536(19) 0.0445(17) 0.0500(17) -0.0012(14) -0.0039(15) 0.0052(15)
C9 0.0431(16) 0.0409(15) 0.0476(16) -0.0030(13) 0.0000(14) 0.0038(13)
C10 0.0535(17) 0.0423(15) 0.0403(15) 0.0003(13) 0.0019(14) 0.0011(14)
C11 0.0475(17) 0.0471(17) 0.0439(16) -0.0002(14) 0.0024(13) -0.0051(14)
C12 0.0394(15) 0.0452(16) 0.0475(16) -0.0006(13) 0.0011(13) -0.0021(13)
C13 0.0397(16) 0.0438(15) 0.0434(16) 0.0018(13) 0.0007(13) 0.0025(13)
C14 0.0399(15) 0.0428(15) 0.0455(16) 0.0023(13) 0.0009(13) -0.0007(13)
C15 0.0431(16) 0.0588(18) 0.0480(17) 0.0065(15) -0.0036(14) -0.0006(15)
C16 0.070(3) 0.100(3) 0.049(2) 0.010(2) 0.0057(19) 0.010(2)
C17 0.062(2) 0.052(2) 0.080(3) 0.0191(19) -0.012(2) -0.0048(18)
C18 0.0461(17) 0.0537(18) 0.0560(19) 0.0023(15) -0.0075(16) 0.0026(15)
C19 0.062(2) 0.073(2) 0.0507(19) -0.0010(17) -0.0116(18) -0.0017(19)
C20 0.080(3) 0.073(2) 0.067(2) -0.014(2) -0.018(2) -0.015(2)
C21 0.093(3) 0.061(2) 0.081(3) 0.003(2) -0.016(2) -0.031(2)
C22 0.071(2) 0.061(2) 0.055(2) 0.0013(17) -0.0060(18) -0.0220(18)
C23 0.0445(17) 0.0541(18) 0.0513(18) -0.0038(15) -0.0033(15) -0.0072(14)
C24 0.0496(18) 0.0550(19) 0.0542(19) -0.0094(16) 0.0025(15) 0.0024(15)
C25 0.129(4) 0.089(3) 0.102(4) -0.027(3) 0.039(3) 0.024(3)
C26 0.108(7) 0.073(6) 0.204(12) -0.006(8) 0.038(9) 0.007(6)
C27 0.121(5) 0.169(6) 0.061(3) 0.025(3) 0.007(3) 0.049(4)
C26' 0.238(13) 0.089(7) 0.101(8) -0.017(6) 0.045(9) 0.046(8)

loop_
_atom_type_symbol
_atom_type_description
_atom_type_scat_dispersion_real
_atom_type_scat_dispersion_imag
_atom_type_scat_source
C C 0.0181 0.0091 'International Tables Vol C Tables 4.2.6.8 and 6.1.1.4'
H H 0.0000 0.0000 'International Tables Vol C Tables 4.2.6.8 and 6.1.1.4'
N N 0.0311 0.0180 'International Tables Vol C Tables 4.2.6.8 and 6.1.1.4'
O O 0.0492 0.0322 'International Tables Vol C Tables 4.2.6.8 and 6.1.1.4'
Cl Cl 0.3639 0.7018 'International Tables Vol C Tables 4.2.6.8 and 6.1.1.4'

loop_
_geom_angle_atom_site_label_1
_geom_angle_atom_site_label_2
_geom_angle_atom_site_label_3
_geom_angle
C8 N1 C6 111.6(3)
C8 N1 C7 123.5(3)
C6 N1 C7 124.9(3)
O6 N2 O5 124.3(4)
O6 N2 C11 119.1(3)
O5 N2 C11 116.5(4)
C24 O2 C25 116.0(4)
C18 O7 C15 116.6(2)
C2 C1 C6 116.7(4)
C3 C2 C1 122.2(4)
C2 C3 C4 120.0(4)
C5 C4 C3 119.4(4)
C4 C5 C6 118.8(3)
C4 C5 C9 132.4(3)
C6 C5 C9 108.8(3)
C1 C6 C5 122.8(4)
C1 C6 N1 127.6(4)
C5 C6 N1 109.5(3)
O1 C8 N1 124.4(3)
O1 C8 C9 127.1(3)
N1 C8 C9 108.4(3)
C5 C9 C8 101.6(3)
C5 C9 C10 112.4(3)
C8 C9 C10 110.0(3)
C5 C9 C14 111.2(3)
C8 C9 C14 108.9(3)
C10 C9 C14 112.2(3)
C24 C10 C11 111.1(3)
C24 C10 C9 111.6(3)
C11 C10 C9 109.3(3)
N2 C11 C12 110.7(3)
N2 C11 C10 107.6(3)
C12 C11 C10 114.3(3)
C23 C12 C11 113.2(3)
C23 C12 C13 106.2(3)
C11 C12 C13 110.5(3)
C14 C13 C12 114.1(3)
C14 C13 C15 112.9(3)
C12 C13 C15 109.8(2)
O4 C14 C13 105.6(2)
O4 C14 C9 109.1(3)
C13 C14 C9 113.7(3)
O7 C15 C16 106.0(3)
O7 C15 C17 102.8(3)
C16 C15 C17 111.0(3)
O7 C15 C13 110.5(3)
C16 C15 C13 111.7(3)
C17 C15 C13 114.2(3)
C19 C18 O7 120.0(3)
C19 C18 C23 122.4(3)
O7 C18 C23 117.6(3)
C20 C19 C18 118.4(4)
C21 C20 C19 120.9(4)
C20 C21 C22 120.0(4)
C23 C22 C21 120.3(4)
C18 C23 C22 117.9(3)
C18 C23 C12 114.4(3)
C22 C23 C12 127.5(3)
O3 C24 O2 124.3(3)
O3 C24 C10 125.3(3)
O2 C24 C10 110.5(3)
C26 C25 C26' 75.4(10)
C26 C25 O2 110.5(7)
C26' C25 O2 111.2(7)
Cl3 C27 Cl2 112.6(5)
Cl3 C27 Cl1 111.2(4)
Cl2 C27 Cl1 109.1(3)

loop_
_geom_bond_atom_site_label_1
_geom_bond_atom_site_label_2
_geom_bond_distance
Cl1 C27 1.748(7)
Cl2 C27 1.722(7)
Cl3 C27 1.700(6)
N1 C8 1.358(5)
N1 C6 1.405(5)
N1 C7 1.454(5)
N2 O6 1.213(5)
N2 O5 1.222(4)
N2 C11 1.515(4)
O1 C8 1.221(4)
O2 C24 1.319(4)
O2 C25 1.466(6)
O3 C24 1.189(4)
O4 C14 1.416(4)
O7 C18 1.384(4)
O7 C15 1.484(4)
C1 C2 1.380(6)
C1 C6 1.382(5)
C2 C3 1.367(6)
C3 C4 1.395(5)
C4 C5 1.377(5)
C5 C6 1.388(5)
C5 C9 1.521(5)
C8 C9 1.537(4)
C9 C10 1.544(5)
C9 C14 1.545(4)
C10 C24 1.529(5)
C10 C11 1.532(5)
C11 C12 1.522(4)
C12 C23 1.503(4)
C12 C13 1.552(4)
C13 C14 1.530(4)
C13 C15 1.560(4)
C15 C16 1.509(5)
C15 C17 1.513(5)
C18 C19 1.377(5)
C18 C23 1.385(5)
C19 C20 1.376(6)
C20 C21 1.374(6)
C21 C22 1.386(6)
C22 C23 1.385(5)
C25 C26 1.354(15)
C25 C26' 1.372(13)
